data_7720919
loop_
_publ_author_name
'Chen, Ze-Hong'
'Cai, Hui-Min'
'Feng, Xiao-Shan'
'Cai, Li-Xuan'
'Cheng, Ting-Ting'
'Zhou, Li-Peng'
'Sun, Qing-Fu'

_publ_section_title
;
 Diversified lanthanide-directed self-assembly using a tritopic
 tetradentate acylhydrazone ligand.
;
_journal_issue 20
_journal_name_full 'Dalton transactions (Cambridge, England : 2003)'
_journal_page_first 7891
_journal_page_last 7898
_journal_paper_doi 10.1039/d6dt00576d
_journal_volume 55
_journal_year 2026
_chemical_formula_sum 'C92 H70 Cl0 F30 La4 N18 O52 S10'
_chemical_formula_weight 3705.90
_space_group_crystal_system triclinic
_space_group_IT_number 2
_space_group_name_Hall '-P 1'
_space_group_name_H-M_alt 'P -1'
_atom_sites_solution_hydrogens mixed
_audit_creation_method SHELXL-2018/3
_audit_update_record
;
2026-01-29 deposited with the CCDC.	2026-04-23 downloaded from the CCDC.
;
_cell_angle_alpha 65.2720(10)
_cell_angle_beta 84.4650(10)
_cell_angle_gamma 81.5820(10)
_cell_formula_units_Z 1
_cell_length_a 8.44880(10)
_cell_length_b 21.1975(3)
_cell_length_c 24.5357(3)
_cell_measurement_reflns_used 30335
_cell_measurement_temperature 100(2)
_cell_measurement_theta_max 31.0050
_cell_measurement_theta_min 2.1250
_cell_volume 3945.22(9)
_computing_cell_refinement 'CrysAlisPro 1.171.40.14a (Rigaku OD, 2018)'
_computing_data_collection 'CrysAlisPro 1.171.40.14a (Rigaku OD, 2018)'
_computing_data_reduction 'CrysAlisPro 1.171.40.14a (Rigaku OD, 2018)'
_computing_structure_refinement 'SHELXL-2018/3 (Sheldrick, 2018)'
_computing_structure_solution 'SHELXT 2018/2 (Sheldrick, 2018)'
_diffrn_ambient_temperature 100(2)
_diffrn_measured_fraction_theta_full 0.999
_diffrn_measured_fraction_theta_max 0.999
_diffrn_measurement_device_type 'XtaLAB Synergy R, HyPix'
_diffrn_radiation_type MoK\a
_diffrn_radiation_wavelength 0.71073
_diffrn_reflns_av_R_equivalents 0.0261
_diffrn_reflns_av_unetI/netI 0.0227
_diffrn_reflns_Laue_measured_fraction_full 0.999
_diffrn_reflns_Laue_measured_fraction_max 0.999
_diffrn_reflns_limit_h_max 8
_diffrn_reflns_limit_h_min -8
_diffrn_reflns_limit_k_max 20
_diffrn_reflns_limit_k_min -20
_diffrn_reflns_limit_l_max 24
_diffrn_reflns_limit_l_min -24
_diffrn_reflns_number 27880
_diffrn_reflns_point_group_measured_fraction_full 0.999
_diffrn_reflns_point_group_measured_fraction_max 0.999
_diffrn_reflns_theta_full 20.389
_diffrn_reflns_theta_max 20.389
_diffrn_reflns_theta_min 1.829
_diffrn_source 'micro-focus sealed X-ray tube'
_exptl_absorpt_coefficient_mu 1.308
_exptl_absorpt_correction_T_max 1.00000
_exptl_absorpt_correction_T_min 0.60675
_exptl_absorpt_correction_type multi-scan
_exptl_crystal_colour yellow
_exptl_crystal_density_diffrn 1.560
_exptl_crystal_description platelike
_exptl_crystal_F_000 1822
_exptl_crystal_size_max 0.6
_exptl_crystal_size_mid 0.4
_exptl_crystal_size_min 0.08
_refine_diff_density_max 2.428
_refine_diff_density_min -2.435
_refine_diff_density_rms 0.232
_refine_ls_extinction_method none
_refine_ls_goodness_of_fit_ref 1.121
_refine_ls_hydrogen_treatment constr
_refine_ls_matrix_type full
_refine_ls_number_parameters 906
_refine_ls_number_reflns 7782
_refine_ls_number_restraints 907
_refine_ls_restrained_S_all 1.096
_refine_ls_R_factor_all 0.1196
_refine_ls_R_factor_gt 0.1183
_refine_ls_shift/su_max 0.000
_refine_ls_shift/su_mean 0.000
_refine_ls_structure_factor_coef Fsqd
_refine_ls_weighting_details 'w=1/[\s^2^(Fo^2^)+(0.0936P)^2^+219.3712P] where P=(Fo^2^+2Fc^2^)/3'
_refine_ls_weighting_scheme calc
_refine_ls_wR_factor_gt 0.2791
_refine_ls_wR_factor_ref 0.2798
_reflns_Friedel_coverage 0.000
_reflns_number_gt 7595
_reflns_number_total 7782
_reflns_threshold_expression 'I > 2\s(I)'
_cod_data_source_file d6dt00576d2.cif
_cod_data_source_block 20260127p-1_a_sq
_cod_depositor_comments 'Adding full bibliography for 7720917--7720919.cif.'
_cod_database_code 7720919
_shelx_shelxl_version_number 2018/3
_shelx_space_group_comment
;
The symmetry employed for this shelxl refinement is uniquely defined
by the following loop, which should always be used as a source of
symmetry information in preference to the above space-group names.
They are only intended as comments.
;

loop_
_space_group_symop_operation_xyz
'x, y, z'
'-x, -y, -z'

loop_
_atom_site_label
_atom_site_type_symbol
_atom_site_fract_x
_atom_site_fract_y
_atom_site_fract_z
_atom_site_U_iso_or_equiv
_atom_site_adp_type
_atom_site_occupancy
_atom_site_site_symmetry_order
_atom_site_calc_flag
_atom_site_refinement_flags_posn
_atom_site_refinement_flags_adp
_atom_site_refinement_flags_occupancy
_atom_site_disorder_assembly
_atom_site_disorder_group
C1_1 C 0.238(2) 0.8286(10) 0.5839(9) 0.029(3) Uani 1 1 d . U . . .
C2_1 C 0.179(2) 0.8888(10) 0.5916(9) 0.026(3) Uani 1 1 d . U . . .
H2_1 H 0.127880 0.927847 0.559662 0.032 Uiso 1 1 calc R U . . .
C3_1 C 0.193(2) 0.8920(9) 0.6458(8) 0.027(3) Uani 1 1 d . U . . .
C4_1 C 0.274(2) 0.8363(9) 0.6912(9) 0.027(3) Uani 1 1 d . U . . .
H4_1 H 0.287682 0.839784 0.727848 0.033 Uiso 1 1 calc R U . . .
C5_1 C 0.336(2) 0.7763(9) 0.6846(8) 0.025(3) Uani 1 1 d . U . . .
C6_1 C 0.319(2) 0.7717(10) 0.6316(8) 0.026(3) Uani 1 1 d . U . . .
H6_1 H 0.362038 0.730352 0.626587 0.031 Uiso 1 1 calc R U . . .
C7_1 C 0.209(4) 0.8256(16) 0.5269(14) 0.071(4) Uani 1 1 d . U . . .
O8_1 O 0.1534(15) 0.8745(6) 0.4834(5) 0.030(3) Uani 1 1 d . . . . .
N9_1 N 0.195(3) 0.7555(12) 0.5344(11) 0.077(4) Uani 1 1 d . U . . .
N10_1 N 0.161(3) 0.7564(12) 0.4785(11) 0.075(4) Uani 1 1 d . U . . .
C11_1 C 0.163(4) 0.6924(15) 0.4791(12) 0.074(4) Uani 1 1 d D U . . .
H11_1 H 0.186319 0.649725 0.513163 0.089 Uiso 1 1 calc R U . . .
N12_1 N 0.064(3) 0.7545(13) 0.3830(11) 0.081(4) Uani 1 1 d . U . . .
C13_1 C 0.126(4) 0.6971(16) 0.4202(12) 0.078(4) Uani 1 1 d D U . . .
C14_1 C 0.151(4) 0.6368(16) 0.4068(14) 0.078(4) Uani 1 1 d . U . . .
H14_1 H 0.198213 0.594483 0.436804 0.093 Uiso 1 1 calc R U . . .
C15_1 C 0.114(4) 0.6346(16) 0.3553(14) 0.079(4) Uani 1 1 d . U . . .
H15_1 H 0.132518 0.592481 0.349420 0.095 Uiso 1 1 calc R U . . .
C16_1 C 0.046(4) 0.6995(16) 0.3095(14) 0.076(3) Uani 1 1 d . U . . .
C17_1 C 0.018(3) 0.7592(15) 0.3260(13) 0.068(4) Uani 1 1 d . U . . .
C18_1 C -0.055(4) 0.8231(16) 0.2872(14) 0.075(4) Uani 1 1 d . U . . .
C19_1 C -0.112(4) 0.8314(16) 0.2295(13) 0.073(4) Uani 1 1 d . U . . .
H19_1 H -0.169843 0.872915 0.202450 0.088 Uiso 1 1 calc R U . . .
C20_1 C -0.071(3) 0.7723(15) 0.2196(13) 0.074(4) Uani 1 1 d . U . . .
H20_1 H -0.092705 0.776867 0.180702 0.088 Uiso 1 1 calc R U . . .
C21_1 C 0.004(3) 0.6990(16) 0.2622(13) 0.073(4) Uani 1 1 d . U . . .
H21_1 H 0.016783 0.658848 0.253541 0.088 Uiso 1 1 calc R U . . .
O22_1 O -0.089(2) 0.8708(12) 0.3045(9) 0.086(6) Uani 1 1 d . . . . .
C23_1 C 0.118(3) 0.9553(13) 0.6528(11) 0.052(4) Uani 1 1 d . U . . .
O24_1 O 0.0602(19) 1.0073(8) 0.6145(7) 0.049(3) Uani 1 1 d . U . . .
N25_1 N 0.065(3) 0.9415(11) 0.7119(9) 0.061(3) Uani 1 1 d . U . . .
N26_1 N -0.030(3) 0.9994(11) 0.7154(9) 0.063(3) Uani 1 1 d . U . . .
C27_1 C -0.096(3) 0.9902(13) 0.7705(12) 0.060(4) Uani 1 1 d . U . . .
H27_1 H -0.075251 0.946401 0.803700 0.072 Uiso 1 1 calc R U . . .
N28_1 N -0.2524(15) 1.0977(6) 0.7248(5) 0.067(4) Uani 1 1 d G U . . .
C29_1 C -0.1941(16) 1.0459(6) 0.7783(6) 0.066(3) Uani 1 1 d G U . . .
C30_1 C -0.2414(17) 1.0506(6) 0.8324(5) 0.067(4) Uani 1 1 d G U . . .
H30_1 H -0.201505 1.015256 0.869006 0.081 Uiso 1 1 calc R U . . .
C31_1 C -0.3470(17) 1.1072(7) 0.8331(4) 0.069(4) Uani 1 1 d G U . . .
H31_1 H -0.379385 1.110398 0.870064 0.083 Uiso 1 1 calc R U . . .
C32_1 C -0.4054(12) 1.1589(5) 0.7796(4) 0.068(4) Uani 1 1 d G U . . .
C33_1 C -0.3581(11) 1.1542(5) 0.7254(4) 0.062(3) Uani 1 1 d G U . . .
C34_1 C -0.4164(16) 1.2059(6) 0.6719(4) 0.069(7) Uani 1 1 d G U . . .
C35_1 C -0.5221(17) 1.2625(6) 0.6725(5) 0.062(6) Uani 1 1 d G U . . .
H35_1 H -0.561985 1.297830 0.635954 0.075 Uiso 1 1 calc R U . . .
C36_1 C -0.5694(16) 1.2672(6) 0.7267(6) 0.065(6) Uani 1 1 d G U . . .
H36_1 H -0.641634 1.305830 0.727093 0.078 Uiso 1 1 calc R U . . .
C37_1 C -0.5111(17) 1.2154(7) 0.7802(5) 0.094(10) Uani 1 1 d G U . . .
H37_1 H -0.543406 1.218686 0.817178 0.113 Uiso 1 1 calc R U . . .
O38_1 O -0.372(2) 1.1875(10) 0.6298(8) 0.078(5) Uani 1 1 d D U . . .
C39_1 C 0.418(2) 0.7135(10) 0.7332(8) 0.024(3) Uani 1 1 d . U . . .
O40_1 O 0.4593(14) 0.6596(6) 0.7262(5) 0.028(3) Uani 1 1 d . . . . .
N41_1 N 0.4453(18) 0.7191(7) 0.7838(7) 0.025(3) Uani 1 1 d . U . . .
N42_1 N 0.5169(17) 0.6583(7) 0.8270(6) 0.022(3) Uani 1 1 d . U . . .
C43_1 C 0.556(2) 0.6607(10) 0.8744(8) 0.026(3) Uani 1 1 d . U . . .
H43_1 H 0.535615 0.702847 0.880116 0.031 Uiso 1 1 calc R U . . .
N44_1 N 0.6468(19) 0.5391(9) 0.9096(7) 0.032(4) Uani 1 1 d . . . . .
C45_1 C 0.632(2) 0.5970(11) 0.9202(9) 0.032(5) Uani 1 1 d . . . . .
C46_1 C 0.678(3) 0.5935(12) 0.9737(10) 0.044(6) Uani 1 1 d . . . . .
H46_1 H 0.664183 0.634557 0.981098 0.052 Uiso 1 1 calc R U . . .
C47_1 C 0.745(3) 0.5305(14) 1.0174(10) 0.055(7) Uani 1 1 d . . . . .
H47_1 H 0.785797 0.529252 1.052530 0.066 Uiso 1 1 calc R U . . .
C48_1 C 0.750(2) 0.4693(12) 1.0086(10) 0.041(6) Uani 1 1 d . . . . .
C49_1 C 0.701(3) 0.4756(12) 0.9521(9) 0.043(4) Uani 1 1 d . U . . .
C50_1 C 0.705(3) 0.4158(12) 0.9407(10) 0.047(4) Uani 1 1 d . U . . .
C51_1 C 0.753(3) 0.3505(12) 0.9845(9) 0.049(4) Uani 1 1 d . U . . .
H51_1 H 0.751413 0.309667 0.977698 0.059 Uiso 1 1 calc R U . . .
C52_1 C 0.805(3) 0.3451(12) 1.0389(10) 0.052(4) Uani 1 1 d . U . . .
H52_1 H 0.842816 0.300425 1.068299 0.063 Uiso 1 1 calc R U . . .
C53_1 C 0.803(3) 0.4048(12) 1.0511(10) 0.051(4) Uani 1 1 d . U . . .
H53_1 H 0.837391 0.400262 1.088437 0.061 Uiso 1 1 calc R U . . .
O54_1 O 0.6542(16) 0.4261(7) 0.8864(6) 0.041(4) Uani 1 1 d . . . . .
La1_2 La 0.09913(14) 0.88284(6) 0.38106(5) 0.0271(4) Uani 1 1 d . . . . .
La2_2 La 0.62316(13) 0.54986(6) 0.79612(5) 0.0276(4) Uani 1 1 d . . . . .
O1_3 O -0.155(2) 0.8473(9) 0.4420(8) 0.060(5) Uani 1 1 d . U . . .
H1_3 H -0.221381 0.845928 0.412533 0.072 Uiso 1 1 d DR U . . .
C2_3 C -0.257(5) 0.871(2) 0.4747(17) 0.120(10) Uani 1 1 d . U . . .
H2A_3 H -0.311476 0.916491 0.448932 0.180 Uiso 1 1 calc R U . . .
H2B_3 H -0.198841 0.876352 0.505053 0.180 Uiso 1 1 calc R U . . .
H2C_3 H -0.335404 0.838005 0.494680 0.180 Uiso 1 1 calc DR U . . .
O3_3 O 0.532(2) 0.4677(9) 0.7608(8) 0.064(5) Uani 1 1 d . . . . .
H3_3 H 0.491566 0.431476 0.796892 0.076 Uiso 1 1 d R U . . .
C4_3 C 0.618(5) 0.4311(18) 0.7300(16) 0.111(13) Uani 1 1 d . . . . .
H4A_3 H 0.546839 0.424329 0.704271 0.167 Uiso 1 1 calc R U . . .
H4B_3 H 0.665037 0.385471 0.758808 0.167 Uiso 1 1 calc R U . . .
H4C_3 H 0.704192 0.457651 0.705199 0.167 Uiso 1 1 calc R U . . .
O5_3 O 0.3336(15) 0.5351(7) 0.8277(6) 0.035(3) Uani 1 1 d . . . . .
H5A_3 H 0.307504 0.544689 0.862630 0.052 Uiso 1 1 d R U . . .
H5B_3 H 0.316046 0.487875 0.836870 0.052 Uiso 1 1 d R U . . .
O6_3 O 0.7192(19) 0.5927(8) 0.6860(6) 0.053(4) Uani 1 1 d . . . . .
H6A_3 H 0.648765 0.632987 0.662559 0.080 Uiso 1 1 d R U . . .
H6B_3 H 0.717984 0.556408 0.672359 0.080 Uiso 1 1 d R U . . .
O7_3 O 0.8842(18) 0.4770(8) 0.7917(8) 0.065(5) Uani 1 1 d . . . . .
H7A_3 H 0.912772 0.486421 0.750432 0.098 Uiso 1 1 d R U . . .
H7B_3 H 0.871207 0.428300 0.813397 0.098 Uiso 1 1 d R U . . .
O1_4 O 0.309(2) 0.9601(9) 0.3694(9) 0.104(5) Uani 1 1 d D U . . .
O2_4 O 0.551(2) 1.0147(11) 0.3414(10) 0.123(6) Uani 1 1 d D U . . .
O3_4 O 0.306(3) 1.0778(11) 0.3036(9) 0.161(7) Uani 1 1 d D U . . .
S4_4 S 0.3972(13) 1.0142(6) 0.3571(5) 0.127(4) Uani 1 1 d D U . . .
C5_4 C 0.346(2) 1.0477(10) 0.4118(9) 0.128(6) Uani 1 1 d D U . . .
F6_4 F 0.333(3) 1.0014(12) 0.4683(8) 0.172(7) Uani 1 1 d D U . . .
F7_4 F 0.188(2) 1.0816(12) 0.4043(11) 0.167(7) Uani 1 1 d D U . . .
F8_4 F 0.429(2) 1.0961(10) 0.4108(9) 0.137(6) Uani 1 1 d D U . . .
O1_5 O 0.8464(17) 0.6161(8) 0.7903(8) 0.055(3) Uani 1 1 d . U . . .
O2_5 O 1.1077(17) 0.6531(8) 0.7846(8) 0.061(4) Uani 1 1 d . U . . .
O3_5 O 0.879(2) 0.7091(10) 0.8205(10) 0.079(5) Uani 1 1 d . U . . .
S4_5 S 0.9416(7) 0.6708(3) 0.7842(3) 0.0549(16) Uani 1 1 d . U . . .
C5_5 C 0.903(3) 0.7314(16) 0.7108(16) 0.080(5) Uani 1 1 d . U . . .
F6_5 F 0.7404(19) 0.7483(10) 0.7019(9) 0.115(6) Uani 1 1 d . U . . .
F7_5 F 0.965(2) 0.7087(10) 0.6680(10) 0.113(6) Uani 1 1 d . U . . .
F8_5 F 0.9498(19) 0.7927(9) 0.6966(10) 0.112(6) Uani 1 1 d . U . . .
O1_6 O 0.236(2) 0.4030(8) 0.8821(8) 0.063(5) Uani 1 1 d . . . . .
O2_6 O 0.330(2) 0.3235(10) 0.8366(9) 0.076(5) Uani 1 1 d . . . . .
O3_6 O 0.0452(18) 0.3484(8) 0.8536(8) 0.058(4) Uani 1 1 d . . . . .
S4_6 S 0.2072(7) 0.3449(3) 0.8700(3) 0.0463(16) Uani 1 1 d . . . . .
C5_6 C 0.213(4) 0.2769(15) 0.9461(18) 0.086(10) Uani 1 1 d . . . . .
F6_6 F 0.361(2) 0.2636(10) 0.9676(8) 0.104(6) Uani 1 1 d . . . . .
F7_6 F 0.114(2) 0.2880(11) 0.9823(10) 0.114(7) Uani 1 1 d . . . . .
F8_6 F 0.185(3) 0.2167(10) 0.9428(10) 0.141(9) Uani 1 1 d . . . . .
O1_7 O 1.012(3) 0.5318(14) 0.6631(11) 0.120(6) Uani 1 1 d . U . . .
O2_7 O 1.224(3) 0.5089(14) 0.7186(11) 0.115(6) Uani 1 1 d . U . . .
O3_7 O 1.233(3) 0.6115(13) 0.6229(10) 0.108(6) Uani 1 1 d . U . . .
S4_7 S 1.1760(10) 0.5443(5) 0.6605(4) 0.086(2) Uani 1 1 d . U . . .
C5_7 C 1.242(4) 0.492(2) 0.6203(16) 0.093(5) Uani 1 1 d . U . . .
F6_7 F 1.223(3) 0.4250(12) 0.6473(10) 0.129(6) Uani 1 1 d . U . . .
F7_7 F 1.409(3) 0.4859(12) 0.6121(9) 0.126(6) Uani 1 1 d . U . . .
F8_7 F 1.191(2) 0.5167(10) 0.5675(8) 0.105(5) Uani 1 1 d . U . . .
O1_8 O -0.543(3) 1.2811(14) 0.5245(10) 0.130(7) Uani 1 1 d D U . . .
O2_8 O -0.579(3) 1.3304(13) 0.4257(10) 0.103(6) Uani 1 1 d . U . . .
O3_8 O -0.780(3) 1.3204(14) 0.4717(10) 0.106(6) Uani 1 1 d . U . . .
S4_8 S -0.6436(12) 1.3160(5) 0.4822(5) 0.094(3) Uani 1 1 d . U . . .
C5_8 C -0.709(5) 1.401(2) 0.481(2) 0.110(6) Uani 1 1 d . U . . .
F6_8 F -0.586(3) 1.4152(12) 0.5019(12) 0.143(6) Uani 1 1 d . U . . .
F7_8 F -0.777(3) 1.3857(13) 0.5422(12) 0.147(6) Uani 1 1 d . U . . .
F8_8 F -0.751(3) 1.4498(12) 0.4375(12) 0.137(6) Uani 1 1 d . U . . .

loop_
_atom_site_aniso_label
_atom_site_aniso_U_11
_atom_site_aniso_U_22
_atom_site_aniso_U_33
_atom_site_aniso_U_23
_atom_site_aniso_U_13
_atom_site_aniso_U_12
C1_1 0.031(6) 0.023(6) 0.031(6) -0.011(5) -0.006(5) 0.006(5)
C2_1 0.027(6) 0.023(5) 0.030(6) -0.012(5) -0.006(5) 0.006(5)
C3_1 0.027(6) 0.023(6) 0.031(6) -0.013(5) -0.007(5) 0.006(5)
C4_1 0.029(6) 0.023(6) 0.029(6) -0.013(5) -0.004(5) 0.006(5)
C5_1 0.027(6) 0.021(5) 0.029(6) -0.013(5) -0.006(5) 0.005(5)
C6_1 0.029(6) 0.022(5) 0.030(6) -0.015(5) -0.005(5) 0.008(5)
C7_1 0.091(9) 0.067(8) 0.076(8) -0.051(7) -0.012(8) 0.002(8)
O8_1 0.042(8) 0.023(7) 0.020(7) -0.009(6) 0.003(6) 0.010(6)
N9_1 0.092(8) 0.073(7) 0.078(8) -0.044(7) -0.014(7) 0.000(7)
N10_1 0.093(8) 0.072(7) 0.075(8) -0.046(7) -0.011(7) 0.000(7)
C11_1 0.091(8) 0.070(7) 0.078(8) -0.048(7) -0.010(7) 0.000(7)
N12_1 0.083(8) 0.074(7) 0.082(7) -0.029(7) -0.005(7) -0.002(7)
C13_1 0.088(7) 0.074(6) 0.079(7) -0.038(6) -0.008(6) -0.001(6)
C14_1 0.086(8) 0.071(7) 0.080(8) -0.037(7) -0.005(7) -0.001(7)
C15_1 0.086(8) 0.072(7) 0.079(8) -0.034(7) -0.004(7) 0.000(7)
C16_1 0.083(7) 0.076(6) 0.076(7) -0.037(6) -0.006(6) -0.007(6)
C17_1 0.078(8) 0.073(7) 0.069(7) -0.043(6) -0.005(7) -0.009(7)
C18_1 0.080(8) 0.077(7) 0.075(8) -0.038(7) -0.005(7) -0.010(7)
C19_1 0.081(8) 0.078(7) 0.072(7) -0.040(7) -0.008(7) -0.011(7)
C20_1 0.079(8) 0.077(7) 0.074(8) -0.038(7) -0.009(7) -0.012(7)
C21_1 0.080(8) 0.078(7) 0.073(8) -0.042(7) -0.007(7) -0.009(7)
O22_1 0.077(14) 0.134(19) 0.073(13) -0.063(14) 0.027(11) -0.045(13)
C23_1 0.066(7) 0.048(7) 0.045(6) -0.023(6) -0.012(6) 0.005(6)
O24_1 0.068(7) 0.041(6) 0.040(6) -0.020(5) -0.016(6) 0.008(6)
N25_1 0.074(7) 0.053(6) 0.052(6) -0.020(5) -0.009(6) 0.007(5)
N26_1 0.075(7) 0.054(6) 0.054(6) -0.019(5) -0.010(6) 0.004(5)
C27_1 0.074(7) 0.053(7) 0.052(6) -0.024(6) -0.005(6) 0.005(6)
N28_1 0.075(7) 0.060(7) 0.066(6) -0.025(6) -0.004(6) -0.007(6)
C29_1 0.075(6) 0.056(6) 0.064(5) -0.024(5) -0.006(5) -0.002(5)
C30_1 0.077(7) 0.059(7) 0.065(6) -0.026(6) -0.005(6) -0.005(6)
C31_1 0.076(7) 0.060(7) 0.068(6) -0.024(6) -0.006(6) -0.006(6)
C32_1 0.076(7) 0.060(7) 0.066(6) -0.026(6) -0.003(6) -0.005(6)
C33_1 0.071(7) 0.053(7) 0.066(6) -0.029(5) -0.004(6) -0.004(6)
C34_1 0.072(18) 0.072(16) 0.067(9) -0.037(10) 0.005(13) -0.001(12)
C35_1 0.075(18) 0.038(12) 0.079(12) -0.032(11) 0.005(13) -0.003(9)
C36_1 0.056(17) 0.067(15) 0.066(13) -0.026(11) 0.007(12) 0.001(11)
C37_1 0.09(2) 0.10(2) 0.084(13) -0.042(15) -0.013(17) 0.030(16)
O38_1 0.073(13) 0.088(14) 0.085(10) -0.055(10) 0.002(10) 0.004(10)
C39_1 0.027(7) 0.021(7) 0.024(6) -0.010(6) 0.003(6) -0.001(6)
O40_1 0.029(8) 0.027(8) 0.027(8) -0.012(6) 0.000(6) -0.003(6)
N41_1 0.027(6) 0.021(6) 0.025(6) -0.008(5) 0.001(5) -0.003(5)
N42_1 0.026(6) 0.022(6) 0.019(6) -0.011(5) 0.001(5) 0.001(5)
C43_1 0.033(7) 0.022(6) 0.025(7) -0.012(6) 0.001(6) -0.003(6)
N44_1 0.029(10) 0.041(11) 0.027(10) -0.013(9) -0.004(8) -0.004(8)
C45_1 0.042(13) 0.038(13) 0.023(12) -0.021(10) -0.001(10) 0.001(10)
C46_1 0.053(15) 0.048(15) 0.039(15) -0.027(13) 0.005(12) -0.006(12)
C47_1 0.053(16) 0.08(2) 0.020(13) -0.014(14) -0.010(11) 0.012(14)
C48_1 0.030(12) 0.050(15) 0.039(14) -0.018(12) 0.008(10) -0.004(11)
C49_1 0.047(8) 0.042(7) 0.023(7) -0.005(6) -0.006(6) 0.019(7)
C50_1 0.050(8) 0.045(7) 0.026(7) -0.003(6) -0.005(6) 0.018(7)
C51_1 0.054(8) 0.045(7) 0.028(7) -0.003(6) -0.004(6) 0.020(7)
C52_1 0.057(8) 0.047(8) 0.029(7) 0.001(6) -0.007(6) 0.019(7)
C53_1 0.055(8) 0.049(8) 0.028(7) -0.002(6) -0.007(6) 0.020(7)
O54_1 0.040(9) 0.035(8) 0.041(9) -0.014(7) 0.000(7) 0.006(7)
La1_2 0.0349(8) 0.0191(7) 0.0268(7) -0.0110(5) -0.0059(5) 0.0067(5)
La2_2 0.0274(7) 0.0241(7) 0.0261(7) -0.0078(6) -0.0035(5) 0.0070(5)
O1_3 0.063(11) 0.072(11) 0.073(11) -0.059(10) 0.028(9) -0.026(9)
C2_3 0.114(19) 0.106(18) 0.13(2) -0.042(16) 0.045(17) -0.022(17)
O3_3 0.070(12) 0.080(12) 0.064(11) -0.052(10) 0.015(9) -0.019(10)
C4_3 0.14(3) 0.10(3) 0.11(3) -0.07(2) 0.04(2) 0.00(2)
O5_3 0.038(8) 0.033(8) 0.042(8) -0.025(7) -0.006(7) 0.004(6)
O6_3 0.065(11) 0.051(10) 0.023(8) -0.005(7) 0.004(7) 0.019(8)
O7_3 0.048(10) 0.041(10) 0.064(11) 0.007(8) 0.014(8) 0.025(8)
O1_4 0.115(9) 0.123(9) 0.148(10) -0.118(8) 0.072(8) -0.091(8)
O2_4 0.124(12) 0.139(11) 0.168(12) -0.119(10) 0.080(10) -0.088(10)
O3_4 0.160(13) 0.161(13) 0.187(14) -0.087(12) 0.056(12) -0.082(12)
S4_4 0.132(7) 0.147(7) 0.163(8) -0.118(7) 0.082(6) -0.092(6)
C5_4 0.139(10) 0.150(10) 0.172(11) -0.134(9) 0.074(10) -0.089(9)
F6_4 0.201(14) 0.177(13) 0.195(14) -0.123(11) 0.044(12) -0.080(12)
F7_4 0.163(13) 0.184(13) 0.219(14) -0.140(11) 0.037(12) -0.068(11)
F8_4 0.137(12) 0.165(12) 0.184(13) -0.138(10) 0.066(10) -0.084(10)
O1_5 0.034(6) 0.058(7) 0.079(7) -0.034(6) 0.003(6) -0.008(6)
O2_5 0.030(7) 0.054(8) 0.092(9) -0.023(7) 0.005(7) -0.007(6)
O3_5 0.046(8) 0.076(9) 0.114(10) -0.040(8) 0.002(8) -0.008(7)
S4_5 0.032(3) 0.049(3) 0.086(4) -0.032(3) 0.002(3) -0.002(3)
C5_5 0.044(8) 0.064(8) 0.113(9) -0.016(8) 0.003(8) -0.015(7)
F6_5 0.049(8) 0.094(9) 0.145(11) 0.011(9) -0.005(8) -0.021(7)
F7_5 0.068(9) 0.097(10) 0.131(11) -0.002(9) 0.003(9) -0.029(8)
F8_5 0.056(8) 0.079(9) 0.151(11) 0.006(9) 0.000(8) -0.024(7)
O1_6 0.078(12) 0.051(10) 0.079(12) -0.042(10) 0.016(10) -0.028(9)
O2_6 0.054(12) 0.086(14) 0.096(15) -0.050(12) -0.021(10) 0.014(10)
O3_6 0.043(10) 0.051(10) 0.075(12) -0.021(9) -0.022(9) 0.001(8)
S4_6 0.033(3) 0.033(3) 0.074(4) -0.023(3) -0.018(3) 0.009(3)
C5_6 0.07(2) 0.037(18) 0.14(3) -0.024(19) -0.03(2) -0.001(16)
F6_6 0.059(11) 0.120(15) 0.106(14) -0.025(12) -0.033(10) 0.025(10)
F7_6 0.072(13) 0.118(17) 0.105(16) -0.009(13) -0.002(11) 0.015(12)
F8_6 0.19(2) 0.066(13) 0.135(19) 0.002(12) -0.065(17) -0.010(14)
O1_7 0.097(11) 0.140(12) 0.101(11) -0.037(10) 0.018(10) 0.002(10)
O2_7 0.113(11) 0.133(12) 0.087(10) -0.033(10) 0.000(10) -0.012(10)
O3_7 0.120(11) 0.117(11) 0.083(10) -0.039(9) 0.011(10) -0.018(10)
S4_7 0.074(5) 0.112(6) 0.059(4) -0.032(4) 0.015(4) 0.008(4)
C5_7 0.095(9) 0.104(9) 0.073(8) -0.036(8) 0.004(8) 0.003(9)
F6_7 0.141(11) 0.110(11) 0.107(11) -0.030(9) 0.003(10) 0.023(10)
F7_7 0.129(11) 0.135(11) 0.097(10) -0.043(9) 0.007(9) 0.015(10)
F8_7 0.126(11) 0.102(10) 0.086(10) -0.042(8) -0.006(9) 0.004(9)
O1_8 0.108(11) 0.150(12) 0.104(11) -0.037(11) -0.026(10) 0.031(11)
O2_8 0.097(11) 0.131(11) 0.076(10) -0.047(9) -0.011(9) 0.023(10)
O3_8 0.073(10) 0.150(12) 0.095(10) -0.060(10) -0.028(9) 0.035(10)
S4_8 0.087(6) 0.088(6) 0.100(6) -0.034(5) -0.011(5) 0.006(5)
C5_8 0.111(10) 0.097(9) 0.122(10) -0.046(9) -0.012(9) 0.002(9)
F6_8 0.154(13) 0.116(11) 0.158(13) -0.056(10) -0.024(11) 0.001(11)
F7_8 0.150(13) 0.130(12) 0.153(13) -0.060(11) -0.006(11) 0.012(11)
F8_8 0.140(12) 0.103(11) 0.166(13) -0.060(10) -0.036(11) 0.024(10)

loop_
_atom_type_symbol
_atom_type_description
_atom_type_scat_dispersion_real
_atom_type_scat_dispersion_imag
_atom_type_scat_source
C C 0.0033 0.0016 'International Tables Vol C Tables 4.2.6.8 and 6.1.1.4'
H H 0.0000 0.0000 'International Tables Vol C Tables 4.2.6.8 and 6.1.1.4'
Cl Cl 0.1484 0.1585 'International Tables Vol C Tables 4.2.6.8 and 6.1.1.4'
F F 0.0171 0.0103 'International Tables Vol C Tables 4.2.6.8 and 6.1.1.4'
La La -0.2871 2.4523 'International Tables Vol C Tables 4.2.6.8 and 6.1.1.4'
N N 0.0061 0.0033 'International Tables Vol C Tables 4.2.6.8 and 6.1.1.4'
O O 0.0106 0.0060 'International Tables Vol C Tables 4.2.6.8 and 6.1.1.4'
S S 0.1246 0.1234 'International Tables Vol C Tables 4.2.6.8 and 6.1.1.4'

loop_
_geom_angle_atom_site_label_1
_geom_angle_atom_site_label_2
_geom_angle_atom_site_label_3
_geom_angle
_geom_angle_site_symmetry_1
_geom_angle_site_symmetry_3
_geom_angle_publ_flag
C2_1 C1_1 C6_1 119.0(17) . . ?
C2_1 C1_1 C7_1 118.0(19) . . ?
C6_1 C1_1 C7_1 123.0(19) . . ?
C3_1 C2_1 C1_1 119.9(17) . . ?
C2_1 C3_1 C4_1 119.8(17) . . ?
C2_1 C3_1 C23_1 117.5(17) . . ?
C4_1 C3_1 C23_1 122.7(18) . . ?
C5_1 C4_1 C3_1 121.5(18) . . ?
C6_1 C5_1 C4_1 119.4(17) . . ?
C6_1 C5_1 C39_1 117.0(16) . . ?
C4_1 C5_1 C39_1 123.5(17) . . ?
C5_1 C6_1 C1_1 120.3(17) . . ?
O8_1 C7_1 N9_1 119(2) . . ?
O8_1 C7_1 C1_1 125(2) . . ?
N9_1 C7_1 C1_1 112(2) . . ?
C7_1 O8_1 La1_2 130.7(14) . . ?
N10_1 N9_1 C7_1 109(2) . . ?
C11_1 N10_1 N9_1 114(2) . . ?
C11_1 N10_1 La1_2 126.2(17) . . ?
N9_1 N10_1 La1_2 119.7(15) . . ?
N10_1 C11_1 C13_1 111(3) . . ?
C13_1 N12_1 C17_1 119(2) . . ?
C13_1 N12_1 La1_2 125(2) . . ?
C17_1 N12_1 La1_2 113.0(17) . . ?
N12_1 C13_1 C14_1 121(3) . . ?
N12_1 C13_1 C11_1 118(3) . . ?
C14_1 C13_1 C11_1 121(3) . . ?
C15_1 C14_1 C13_1 126(3) . . ?
C14_1 C15_1 C16_1 117(3) . . ?
C21_1 C16_1 C15_1 119(3) . . ?
C21_1 C16_1 C17_1 126(3) . . ?
C15_1 C16_1 C17_1 115(3) . . ?
C18_1 C17_1 N12_1 117(2) . . ?
C18_1 C17_1 C16_1 121(3) . . ?
N12_1 C17_1 C16_1 122(3) . . ?
O22_1 C18_1 C17_1 119(3) . . ?
O22_1 C18_1 C19_1 120(3) . . ?
C17_1 C18_1 C19_1 120(3) . . ?
C20_1 C19_1 C18_1 112(3) . . ?
C19_1 C20_1 C21_1 130(3) . . ?
C16_1 C21_1 C20_1 111(3) . . ?
C18_1 O22_1 La1_2 121(2) . . ?
O24_1 C23_1 N25_1 118(2) . . ?
O24_1 C23_1 C3_1 126(2) . . ?
N25_1 C23_1 C3_1 112(2) . . ?
C23_1 O24_1 La1_2 131.1(15) . 2_576 ?
C23_1 N25_1 N26_1 110.9(19) . . ?
C27_1 N26_1 N25_1 116(2) . . ?
C27_1 N26_1 La1_2 121.8(16) . 2_576 ?
N25_1 N26_1 La1_2 122.3(14) . 2_576 ?
N26_1 C27_1 C29_1 120(2) . . ?
C29_1 N28_1 C33_1 120.0 . . ?
C29_1 N28_1 La1_2 121.4(4) . 2_576 ?
C33_1 N28_1 La1_2 115.4(4) . 2_576 ?
C30_1 C29_1 N28_1 120.0 . . ?
C30_1 C29_1 C27_1 126.8(13) . . ?
N28_1 C29_1 C27_1 113.1(13) . . ?
C31_1 C30_1 C29_1 120.0 . . ?
C30_1 C31_1 C32_1 120.0 . . ?
C33_1 C32_1 C31_1 120.0 . . ?
C33_1 C32_1 C37_1 120.0 . . ?
C31_1 C32_1 C37_1 120.0 . . ?
C32_1 C33_1 C34_1 120.0 . . ?
C32_1 C33_1 N28_1 120.0 . . ?
C34_1 C33_1 N28_1 120.0 . . ?
O38_1 C34_1 C35_1 130.5(10) . . ?
O38_1 C34_1 C33_1 109.1(10) . . ?
C35_1 C34_1 C33_1 120.0 . . ?
C34_1 C35_1 C36_1 120.0 . . ?
C35_1 C36_1 C37_1 120.0 . . ?
C36_1 C37_1 C32_1 120.0 . . ?
C34_1 O38_1 La1_2 126.7(12) . 2_576 ?
O40_1 C39_1 N41_1 122.0(17) . . ?
O40_1 C39_1 C5_1 120.5(16) . . ?
N41_1 C39_1 C5_1 117.5(16) . . ?
C39_1 O40_1 La2_2 127.3(11) . . ?
C39_1 N41_1 N42_1 113.8(14) . . ?
C43_1 N42_1 N41_1 117.6(15) . . ?
C43_1 N42_1 La2_2 122.9(12) . . ?
N41_1 N42_1 La2_2 118.2(10) . . ?
N42_1 C43_1 C45_1 118.2(17) . . ?
C45_1 N44_1 C49_1 121.1(17) . . ?
C45_1 N44_1 La2_2 120.1(12) . . ?
C49_1 N44_1 La2_2 117.8(13) . . ?
N44_1 C45_1 C46_1 120.3(19) . . ?
N44_1 C45_1 C43_1 116.5(17) . . ?
C46_1 C45_1 C43_1 123.0(19) . . ?
C45_1 C46_1 C47_1 121(2) . . ?
C48_1 C47_1 C46_1 119(2) . . ?
C53_1 C48_1 C47_1 122(2) . . ?
C53_1 C48_1 C49_1 120(2) . . ?
C47_1 C48_1 C49_1 118(2) . . ?
N44_1 C49_1 C50_1 119.4(19) . . ?
N44_1 C49_1 C48_1 121(2) . . ?
C50_1 C49_1 C48_1 120.0(19) . . ?
O54_1 C50_1 C51_1 123(2) . . ?
O54_1 C50_1 C49_1 116.4(18) . . ?
C51_1 C50_1 C49_1 120(2) . . ?
C50_1 C51_1 C52_1 119(2) . . ?
C51_1 C52_1 C53_1 121(2) . . ?
C48_1 C53_1 C52_1 119(2) . . ?
C50_1 O54_1 La2_2 122.6(13) . . ?
O1_4 La1_2 O1_3 139.0(5) . . ?
O1_4 La1_2 O8_1 71.3(5) . . ?
O1_3 La1_2 O8_1 75.8(5) . . ?
O1_4 La1_2 O24_1 76.1(6) . 2_576 ?
O1_3 La1_2 O24_1 72.6(5) . 2_576 ?
O8_1 La1_2 O24_1 76.1(4) . 2_576 ?
O1_4 La1_2 O38_1 74.3(6) . 2_576 ?
O1_3 La1_2 O38_1 132.9(6) . 2_576 ?
O8_1 La1_2 O38_1 94.4(5) . 2_576 ?
O24_1 La1_2 O38_1 150.4(6) 2_576 2_576 ?
O1_4 La1_2 N26_1 73.1(7) . 2_576 ?
O1_3 La1_2 N26_1 109.0(6) . 2_576 ?
O8_1 La1_2 N26_1 125.7(5) . 2_576 ?
O24_1 La1_2 N26_1 56.4(6) 2_576 2_576 ?
O38_1 La1_2 N26_1 113.6(6) 2_576 2_576 ?
O1_4 La1_2 O22_1 134.0(7) . . ?
O1_3 La1_2 O22_1 76.0(5) . . ?
O8_1 La1_2 O22_1 151.8(5) . . ?
O24_1 La1_2 O22_1 96.5(6) 2_576 . ?
O38_1 La1_2 O22_1 103.9(6) 2_576 . ?
N26_1 La1_2 O22_1 65.8(7) 2_576 . ?
O1_4 La1_2 N28_1 74.2(5) . 2_576 ?
O1_3 La1_2 N28_1 143.8(5) . 2_576 ?
O8_1 La1_2 N28_1 139.9(4) . 2_576 ?
O24_1 La1_2 N28_1 114.7(4) 2_576 2_576 ?
O38_1 La1_2 N28_1 56.4(5) 2_576 2_576 ?
N26_1 La1_2 N28_1 59.8(5) 2_576 2_576 ?
O22_1 La1_2 N28_1 68.1(5) . 2_576 ?
O1_4 La1_2 N12_1 141.4(7) . . ?
O1_3 La1_2 N12_1 74.4(6) . . ?
O8_1 La1_2 N12_1 112.3(6) . . ?
O24_1 La1_2 N12_1 142.5(6) 2_576 . ?
O38_1 La1_2 N12_1 67.1(7) 2_576 . ?
N26_1 La1_2 N12_1 121.2(7) 2_576 . ?
O22_1 La1_2 N12_1 58.2(7) . . ?
N28_1 La1_2 N12_1 83.2(6) 2_576 . ?
O1_4 La1_2 N10_1 110.0(7) . . ?
O1_3 La1_2 N10_1 69.7(7) . . ?
O8_1 La1_2 N10_1 57.4(5) . . ?
O24_1 La1_2 N10_1 125.3(6) 2_576 . ?
O38_1 La1_2 N10_1 66.6(6) 2_576 . ?
N26_1 La1_2 N10_1 176.6(7) 2_576 . ?
O22_1 La1_2 N10_1 110.8(7) . . ?
N28_1 La1_2 N10_1 119.2(5) 2_576 . ?
N12_1 La1_2 N10_1 55.5(7) . . ?
O1_5 La2_2 O3_3 144.1(5) . . ?
O1_5 La2_2 O5_3 145.1(5) . . ?
O3_3 La2_2 O5_3 70.3(5) . . ?
O1_5 La2_2 O7_3 71.2(6) . . ?
O3_3 La2_2 O7_3 79.3(6) . . ?
O5_3 La2_2 O7_3 139.6(5) . . ?
O1_5 La2_2 O40_1 91.6(5) . . ?
O3_3 La2_2 O40_1 97.0(5) . . ?
O5_3 La2_2 O40_1 73.3(4) . . ?
O7_3 La2_2 O40_1 137.8(5) . . ?
O1_5 La2_2 O6_3 76.6(6) . . ?
O3_3 La2_2 O6_3 75.4(6) . . ?
O5_3 La2_2 O6_3 121.7(5) . . ?
O7_3 La2_2 O6_3 72.7(5) . . ?
O40_1 La2_2 O6_3 65.8(4) . . ?
O1_5 La2_2 O54_1 110.9(5) . . ?
O3_3 La2_2 O54_1 73.7(5) . . ?
O5_3 La2_2 O54_1 79.7(4) . . ?
O7_3 La2_2 O54_1 66.5(5) . . ?
O40_1 La2_2 O54_1 153.0(4) . . ?
O6_3 La2_2 O54_1 132.3(4) . . ?
O1_5 La2_2 N42_1 69.6(5) . . ?
O3_3 La2_2 N42_1 142.7(5) . . ?
O5_3 La2_2 N42_1 75.8(4) . . ?
O7_3 La2_2 N42_1 138.0(6) . . ?
O40_1 La2_2 N42_1 58.0(4) . . ?
O6_3 La2_2 N42_1 111.6(5) . . ?
O54_1 La2_2 N42_1 115.1(4) . . ?
O1_5 La2_2 N44_1 74.5(5) . . ?
O3_3 La2_2 N44_1 130.2(5) . . ?
O5_3 La2_2 N44_1 83.9(4) . . ?
O7_3 La2_2 N44_1 96.9(5) . . ?
O40_1 La2_2 N44_1 115.7(4) . . ?
O6_3 La2_2 N44_1 151.1(5) . . ?
O54_1 La2_2 N44_1 60.0(5) . . ?
N42_1 La2_2 N44_1 58.4(5) . . ?
C2_3 O1_3 La1_2 136(2) . . ?
C4_3 O3_3 La2_2 129(2) . . ?
S4_4 O1_4 La1_2 167.3(14) . . ?
O2_4 S4_4 O1_4 126.1(12) . . ?
O2_4 S4_4 O3_4 105.9(11) . . ?
O1_4 S4_4 O3_4 103.6(11) . . ?
O2_4 S4_4 C5_4 111.9(11) . . ?
O1_4 S4_4 C5_4 108.3(9) . . ?
O3_4 S4_4 C5_4 96.5(10) . . ?
F8_4 C5_4 F6_4 107.8(16) . . ?
F8_4 C5_4 F7_4 102.9(15) . . ?
F6_4 C5_4 F7_4 100.1(15) . . ?
F8_4 C5_4 S4_4 117.2(14) . . ?
F6_4 C5_4 S4_4 116.8(14) . . ?
F7_4 C5_4 S4_4 109.8(14) . . ?
S4_5 O1_5 La2_2 164.0(10) . . ?
O2_5 S4_5 O3_5 114.9(11) . . ?
O2_5 S4_5 O1_5 116.1(10) . . ?
O3_5 S4_5 O1_5 113.6(10) . . ?
O2_5 S4_5 C5_5 105.1(13) . . ?
O3_5 S4_5 C5_5 103.5(15) . . ?
O1_5 S4_5 C5_5 101.3(13) . . ?
F8_5 C5_5 F7_5 108(3) . . ?
F8_5 C5_5 F6_5 102(2) . . ?
F7_5 C5_5 F6_5 106(3) . . ?
F8_5 C5_5 S4_5 114(3) . . ?
F7_5 C5_5 S4_5 114(2) . . ?
F6_5 C5_5 S4_5 112(2) . . ?
O2_6 S4_6 O1_6 114.7(11) . . ?
O2_6 S4_6 O3_6 116.5(11) . . ?
O1_6 S4_6 O3_6 114.1(10) . . ?
O2_6 S4_6 C5_6 106.6(15) . . ?
O1_6 S4_6 C5_6 99.4(13) . . ?
O3_6 S4_6 C5_6 102.8(13) . . ?
F7_6 C5_6 F6_6 109(3) . . ?
F7_6 C5_6 F8_6 108(3) . . ?
F6_6 C5_6 F8_6 106(2) . . ?
F7_6 C5_6 S4_6 115(2) . . ?
F6_6 C5_6 S4_6 111(2) . . ?
F8_6 C5_6 S4_6 107(3) . . ?
O2_7 S4_7 O1_7 104.5(16) . . ?
O2_7 S4_7 O3_7 119.6(17) . . ?
O1_7 S4_7 O3_7 123.2(16) . . ?
O2_7 S4_7 C5_7 108.9(18) . . ?
O1_7 S4_7 C5_7 92.9(17) . . ?
O3_7 S4_7 C5_7 103.8(16) . . ?
F8_7 C5_7 F6_7 109(3) . . ?
F8_7 C5_7 F7_7 104(3) . . ?
F6_7 C5_7 F7_7 99(3) . . ?
F8_7 C5_7 S4_7 114(3) . . ?
F6_7 C5_7 S4_7 117(3) . . ?
F7_7 C5_7 S4_7 111(3) . . ?
O3_8 S4_8 O1_8 141(2) . . ?
O3_8 S4_8 O2_8 98.3(16) . . ?
O1_8 S4_8 O2_8 113.9(17) . . ?
O3_8 S4_8 C5_8 81(2) . . ?
O1_8 S4_8 C5_8 110(2) . . ?
O2_8 S4_8 C5_8 103.5(19) . . ?
F8_8 C5_8 F6_8 109(4) . . ?
F8_8 C5_8 F7_8 125(4) . . ?
F6_8 C5_8 F7_8 83(3) . . ?
F8_8 C5_8 S4_8 123(4) . . ?
F6_8 C5_8 S4_8 104(3) . . ?
F7_8 C5_8 S4_8 104(3) . . ?

loop_
_geom_bond_atom_site_label_1
_geom_bond_atom_site_label_2
_geom_bond_distance
_geom_bond_site_symmetry_2
_geom_bond_publ_flag
C1_1 C2_1 1.38(3) . ?
C1_1 C6_1 1.42(3) . ?
C1_1 C7_1 1.47(3) . ?
C2_1 C3_1 1.38(3) . ?
C3_1 C4_1 1.38(3) . ?
C3_1 C23_1 1.47(3) . ?
C4_1 C5_1 1.37(3) . ?
C5_1 C6_1 1.36(3) . ?
C5_1 C39_1 1.50(3) . ?
C7_1 O8_1 1.21(3) . ?
C7_1 N9_1 1.44(3) . ?
O8_1 La1_2 2.524(12) . ?
N9_1 N10_1 1.42(3) . ?
N10_1 C11_1 1.35(3) . ?
N10_1 La1_2 2.76(2) . ?
C11_1 C13_1 1.468(19) . ?
N12_1 C13_1 1.25(3) . ?
N12_1 C17_1 1.45(4) . ?
N12_1 La1_2 2.76(2) . ?
C13_1 C14_1 1.43(4) . ?
C14_1 C15_1 1.35(4) . ?
C15_1 C16_1 1.45(4) . ?
C16_1 C21_1 1.25(4) . ?
C16_1 C17_1 1.47(4) . ?
C17_1 C18_1 1.38(4) . ?
C18_1 O22_1 1.24(3) . ?
C18_1 C19_1 1.47(4) . ?
C19_1 C20_1 1.36(4) . ?
C20_1 C21_1 1.55(4) . ?
O22_1 La1_2 2.683(19) . ?
C23_1 O24_1 1.18(3) . ?
C23_1 N25_1 1.39(3) . ?
O24_1 La1_2 2.553(14) 2_576 ?
N25_1 N26_1 1.40(3) . ?
N26_1 C27_1 1.36(3) . ?
N26_1 La1_2 2.66(2) 2_576 ?
C27_1 C29_1 1.41(3) . ?
N28_1 C29_1 1.3900 . ?
N28_1 C33_1 1.3900 . ?
N28_1 La1_2 2.684(11) 2_576 ?
C29_1 C30_1 1.3900 . ?
C30_1 C31_1 1.3900 . ?
C31_1 C32_1 1.3900 . ?
C32_1 C33_1 1.3900 . ?
C32_1 C37_1 1.3900 . ?
C33_1 C34_1 1.3900 . ?
C34_1 O38_1 1.26(2) . ?
C34_1 C35_1 1.3900 . ?
C35_1 C36_1 1.3900 . ?
C36_1 C37_1 1.3900 . ?
O38_1 La1_2 2.609(17) 2_576 ?
C39_1 O40_1 1.22(2) . ?
C39_1 N41_1 1.34(2) . ?
O40_1 La2_2 2.540(12) . ?
N41_1 N42_1 1.38(2) . ?
N42_1 C43_1 1.26(2) . ?
N42_1 La2_2 2.718(14) . ?
C43_1 C45_1 1.45(3) . ?
N44_1 C45_1 1.34(2) . ?
N44_1 C49_1 1.36(3) . ?
N44_1 La2_2 2.722(16) . ?
C45_1 C46_1 1.37(3) . ?
C46_1 C47_1 1.40(3) . ?
C47_1 C48_1 1.40(3) . ?
C48_1 C53_1 1.37(3) . ?
C48_1 C49_1 1.43(3) . ?
C49_1 C50_1 1.40(3) . ?
C50_1 O54_1 1.36(3) . ?
C50_1 C51_1 1.38(3) . ?
C51_1 C52_1 1.40(3) . ?
C52_1 C53_1 1.41(3) . ?
O54_1 La2_2 2.627(14) . ?
La1_2 O1_4 2.503(13) . ?
La1_2 O1_3 2.515(15) . ?
La2_2 O1_5 2.471(15) . ?
La2_2 O3_3 2.480(16) . ?
La2_2 O5_3 2.518(13) . ?
La2_2 O7_3 2.522(14) . ?
La2_2 O6_3 2.553(13) . ?
O1_3 C2_3 1.31(4) . ?
O3_3 C4_3 1.39(3) . ?
O1_4 S4_4 1.371(14) . ?
O2_4 S4_4 1.316(15) . ?
O3_4 S4_4 1.594(16) . ?
S4_4 C5_4 1.758(17) . ?
C5_4 F8_4 1.315(17) . ?
C5_4 F6_4 1.326(18) . ?
C5_4 F7_4 1.407(18) . ?
O1_5 S4_5 1.456(16) . ?
O2_5 S4_5 1.398(16) . ?
O3_5 S4_5 1.45(2) . ?
S4_5 C5_5 1.75(3) . ?
C5_5 F8_5 1.31(3) . ?
C5_5 F7_5 1.36(4) . ?
C5_5 F6_5 1.38(3) . ?
O1_6 S4_6 1.438(16) . ?
O2_6 S4_6 1.400(19) . ?
O3_6 S4_6 1.446(16) . ?
S4_6 C5_6 1.82(4) . ?
C5_6 F7_6 1.23(4) . ?
C5_6 F6_6 1.35(3) . ?
C5_6 F8_6 1.37(3) . ?
O1_7 S4_7 1.44(3) . ?
O2_7 S4_7 1.37(2) . ?
O3_7 S4_7 1.46(3) . ?
S4_7 C5_7 1.77(4) . ?
C5_7 F8_7 1.27(4) . ?
C5_7 F6_7 1.32(4) . ?
C5_7 F7_7 1.40(4) . ?
O1_8 S4_8 1.30(2) . ?
O2_8 S4_8 1.37(2) . ?
O3_8 S4_8 1.19(2) . ?
S4_8 C5_8 1.79(4) . ?
C5_8 F8_8 1.18(4) . ?
C5_8 F6_8 1.32(4) . ?
C5_8 F7_8 1.47(5) . ?
